data_7026347
loop_
_publ_author_name
'Coles, Martyn P.'
'Hitchcock, Peter B.'
'Khvostov, Alexei V.'
'Lappert, Michael F.'
'Li, Zhengning'
'Protchenko, Andrey V.'

_publ_section_title
;
 Crystalline amidocerium(IV) oxides and a side-on bridging dioxygen
 complex.
;
_journal_issue 29
_journal_name_full 'Dalton transactions (Cambridge, England : 2003)'
_journal_page_first 6780
_journal_page_last 6788
_journal_paper_doi 10.1039/c0dt00349b
_journal_volume 39
_journal_year 2010
_chemical_compound_source 'synthesis as described'
_chemical_formula_moiety 'C60 H180 Ce4 K2 N10 O4 Si20, C12 H28'
_chemical_formula_sum 'C72 H208 Ce4 K2 N10 O4 Si20'
_chemical_formula_weight 2478.96
_chemical_name_systematic
;
?
;
_space_group_IT_number 2
_symmetry_cell_setting triclinic
_symmetry_Int_Tables_number 2
_symmetry_space_group_name_Hall '-P 1'
_symmetry_space_group_name_H-M 'P -1'
_atom_sites_solution_hydrogens geom
_atom_sites_solution_primary direct
_atom_sites_solution_secondary difmap
_audit_conform_dict_location ftp://ftp.iucr.org/pub/cif_core.dic
_audit_conform_dict_name cif_core.dic
_audit_conform_dict_version 2.2
_audit_creation_date 2004-03-16T11:01:26-00:00
_audit_creation_method 'WinGX routine CIF_UPDATE'
_cell_angle_alpha 65.813(1)
_cell_angle_beta 71.175(1)
_cell_angle_gamma 81.622(1)
_cell_formula_units_Z 1
_cell_length_a 15.0329(3)
_cell_length_b 15.0799(2)
_cell_length_c 16.5110(2)
_cell_measurement_reflns_used 34171
_cell_measurement_temperature 173(2)
_cell_measurement_theta_max 25.682
_cell_measurement_theta_min 3.705
_cell_measurement_wavelength 0.71073
_cell_volume 3231.34(9)
_computing_cell_refinement 'HKL Scalepack (Otwinowski & Minor 1997)'
_computing_data_collection 'Collect (Nonius BV, 1997-2000)'
_computing_data_reduction 'HKL Denzo and Scalepack (Otwinowski & Minor 1997)'
_computing_molecular_graphics 'Ortep-3 for Windows (Farrugia, 1997)'
_computing_publication_material 'WinGX publication routines (Farrugia, 1999)'
_computing_structure_refinement 'SHELXL-97 (Sheldrick, 1997)'
_computing_structure_solution 'SHELXS-97 (Sheldrick, 1997)'
_diffrn_ambient_temperature 173(2)
_diffrn_detector 'CCD plate'
_diffrn_measured_fraction_theta_full 0.949
_diffrn_measured_fraction_theta_max 0.949
_diffrn_measurement_device '95mm CCD camera on \k-goniostat'
_diffrn_measurement_device_type KappaCCD
_diffrn_measurement_method 'CCD rotation images, thick slices'
_diffrn_orient_matrix_type 'by Nonius Collect from scalepack cell'
_diffrn_orient_matrix_UB_11 -0.73885E-2
_diffrn_orient_matrix_UB_12 -0.690374E-1
_diffrn_orient_matrix_UB_13 0.104583E-1
_diffrn_orient_matrix_UB_21 -0.186376E-1
_diffrn_orient_matrix_UB_22 0.226619E-1
_diffrn_orient_matrix_UB_23 -0.583513E-1
_diffrn_orient_matrix_UB_31 0.673687E-1
_diffrn_orient_matrix_UB_32 -0.24872E-2
_diffrn_orient_matrix_UB_33 -0.360974E-1
_diffrn_radiation_monochromator graphite
_diffrn_radiation_probe x-ray
_diffrn_radiation_type MoK\a
_diffrn_radiation_wavelength 0.71073
_diffrn_reflns_av_R_equivalents 0.049
_diffrn_reflns_av_unetI/netI 0.034
_diffrn_reflns_limit_h_max 17
_diffrn_reflns_limit_h_min -17
_diffrn_reflns_limit_k_max 17
_diffrn_reflns_limit_k_min -17
_diffrn_reflns_limit_l_max 20
_diffrn_reflns_limit_l_min -19
_diffrn_reflns_number 48884
_diffrn_reflns_theta_full 25.69
_diffrn_reflns_theta_max 25.69
_diffrn_reflns_theta_min 3.71
_diffrn_source 'Enraf Nonius FR590'
_exptl_absorpt_coefficient_mu 1.671
_exptl_absorpt_correction_T_max 0.6509
_exptl_absorpt_correction_T_min 0.5465
_exptl_absorpt_correction_type multi-scan
_exptl_absorpt_process_details
;
[c.f. r.h. blessing, acta cryst. (1995), a51, 33-38]
;
_exptl_crystal_colour red
_exptl_crystal_density_diffrn 1.274
_exptl_crystal_density_method 'not measured'
_exptl_crystal_description prism
_exptl_crystal_F_000 1292
_exptl_crystal_size_max 0.3
_exptl_crystal_size_mid 0.3
_exptl_crystal_size_min 0.25
_refine_diff_density_max 0.849
_refine_diff_density_min -0.816
_refine_diff_density_rms 0.084
_refine_ls_extinction_method none
_refine_ls_goodness_of_fit_ref 1.021
_refine_ls_hydrogen_treatment riding
_refine_ls_matrix_type full
_refine_ls_number_parameters 475
_refine_ls_number_reflns 11665
_refine_ls_number_restraints 16
_refine_ls_restrained_S_all 1.03
_refine_ls_R_factor_all 0.0382
_refine_ls_R_factor_gt 0.0305
_refine_ls_shift/su_max 0.002
_refine_ls_shift/su_mean 0
_refine_ls_structure_factor_coef Fsqd
_refine_ls_weighting_details 'calc w=1/[\s^2^(Fo^2^)+(0.0305P)^2^+5.9499P] where P=(Fo^2^+2Fc^2^)/3'
_refine_ls_weighting_scheme calc
_refine_ls_wR_factor_gt 0.0718
_refine_ls_wR_factor_ref 0.0753
_reflns_number_gt 10199
_reflns_number_total 11665
_reflns_threshold_expression >2sigma(I)
_cod_data_source_file c0dt00349b.txt
_cod_data_source_block (8)-mar1104
_cod_database_code 7026347

loop_
_symmetry_equiv_pos_as_xyz
'x, y, z'
'-x, -y, -z'

loop_
_atom_site_label
_atom_site_type_symbol
_atom_site_fract_x
_atom_site_fract_y
_atom_site_fract_z
_atom_site_U_iso_or_equiv
_atom_site_adp_type
_atom_site_occupancy
_atom_site_symmetry_multiplicity
_atom_site_calc_flag
_atom_site_refinement_flags
Ce1 Ce 0.436552(12) 0.970573(13) 0.233929(11) 0.01874(6) Uani 1 1 d .
Ce2 Ce 0.232079(12) 0.747364(13) 0.364636(12) 0.02049(6) Uani 1 1 d .
K K 0.62810(5) 0.97646(6) 0.01670(5) 0.03207(18) Uani 1 1 d .
Si1 Si 0.63811(7) 0.82282(7) 0.24738(7) 0.0289(2) Uani 1 1 d .
Si2 Si 0.67424(7) 1.03337(8) 0.19611(7) 0.0298(2) Uani 1 1 d .
Si3 Si 0.34640(7) 1.22009(7) 0.17645(7) 0.0278(2) Uani 1 1 d .
Si4 Si 0.36776(7) 1.09519(7) 0.36843(6) 0.0283(2) Uani 1 1 d .
Si5 Si 0.09823(7) 0.94499(7) 0.27718(7) 0.0283(2) Uani 1 1 d .
Si6 Si 0.03166(7) 0.76327(8) 0.28536(8) 0.0346(2) Uani 1 1 d .
Si7 Si 0.08950(8) 0.70079(8) 0.59854(7) 0.0378(3) Uani 1 1 d .
Si8 Si 0.29577(8) 0.65964(8) 0.56644(7) 0.0358(2) Uani 1 1 d .
Si9 Si 0.28735(8) 0.50567(7) 0.38017(7) 0.0330(2) Uani 1 1 d .
Si10 Si 0.33220(8) 0.65808(7) 0.18891(7) 0.0307(2) Uani 1 1 d .
O1 O 0.32681(15) 0.85250(16) 0.30692(15) 0.0249(5) Uani 1 1 d .
O2 O 0.45067(16) 0.99571(17) 0.11030(15) 0.0260(5) Uani 1 1 d .
N1 N 0.60277(19) 0.9425(2) 0.21618(18) 0.0242(6) Uani 1 1 d .
N2 N 0.37518(19) 1.11226(19) 0.25657(18) 0.0232(6) Uani 1 1 d .
N3 N 0.10839(19) 0.8205(2) 0.30680(19) 0.0261(6) Uani 1 1 d .
N4 N 0.2004(2) 0.6982(2) 0.52250(19) 0.0279(6) Uani 1 1 d .
N5 N 0.2894(2) 0.62785(19) 0.30730(19) 0.0249(6) Uani 1 1 d .
C1 C 0.5525(3) 0.7553(3) 0.2326(3) 0.0382(9) Uani 1 1 d .
H1A H 0.4903 0.7573 0.2755 0.057 Uiso 1 1 calc R
H1B H 0.5737 0.6875 0.2459 0.057 Uiso 1 1 calc R
H1C H 0.549 0.7859 0.1686 0.057 Uiso 1 1 calc R
C2 C 0.6452(3) 0.7659(3) 0.3689(3) 0.0455(11) Uani 1 1 d .
H2A H 0.6662 0.698 0.3829 0.068 Uiso 1 1 calc R
H2B H 0.5831 0.7684 0.4118 0.068 Uiso 1 1 calc R
H2C H 0.6901 0.8013 0.3759 0.068 Uiso 1 1 calc R
C3 C 0.7545(3) 0.7982(3) 0.1716(3) 0.0538(12) Uani 1 1 d .
H3A H 0.7651 0.7278 0.1902 0.081 Uiso 1 1 calc R
H3B H 0.805 0.8266 0.1784 0.081 Uiso 1 1 calc R
H3C H 0.7541 0.8273 0.1066 0.081 Uiso 1 1 calc R
C4 C 0.7917(3) 1.0389(4) 0.1075(3) 0.0575(13) Uani 1 1 d .
H4A H 0.8281 1.0922 0.0998 0.086 Uiso 1 1 calc R
H4B H 0.7823 1.0501 0.048 0.086 Uiso 1 1 calc R
H4C H 0.8259 0.9773 0.1285 0.086 Uiso 1 1 calc R
C5 C 0.6998(3) 1.0252(3) 0.3026(3) 0.0511(11) Uani 1 1 d .
H5A H 0.6409 1.0311 0.3482 0.077 Uiso 1 1 calc R
H5B H 0.7417 1.0779 0.2862 0.077 Uiso 1 1 calc R
H5C H 0.7301 0.9624 0.3292 0.077 Uiso 1 1 calc R
C6 C 0.6173(3) 1.1544(3) 0.1479(3) 0.0442(10) Uani 1 1 d .
H6A H 0.6599 1.206 0.1325 0.066 Uiso 1 1 calc R
H6B H 0.5588 1.1598 0.1941 0.066 Uiso 1 1 calc R
H6C H 0.6033 1.1607 0.0917 0.066 Uiso 1 1 calc R
C7 C 0.3630(3) 1.2114(3) 0.0622(2) 0.0372(9) Uani 1 1 d .
H7A H 0.3491 1.2748 0.0178 0.056 Uiso 1 1 calc R
H7B H 0.3204 1.1628 0.0708 0.056 Uiso 1 1 calc R
H7C H 0.4281 1.1922 0.0383 0.056 Uiso 1 1 calc R
C8 C 0.4205(3) 1.3254(3) 0.1468(3) 0.0431(10) Uani 1 1 d .
H8A H 0.4088 1.3404 0.2018 0.065 Uiso 1 1 calc R
H8B H 0.4042 1.3824 0.0971 0.065 Uiso 1 1 calc R
H8C H 0.487 1.3085 0.1259 0.065 Uiso 1 1 calc R
C9 C 0.2208(3) 1.2572(3) 0.2157(3) 0.0447(10) Uani 1 1 d .
H9A H 0.2059 1.3146 0.1656 0.067 Uiso 1 1 calc R
H9B H 0.2107 1.2727 0.2702 0.067 Uiso 1 1 calc R
H9C H 0.1799 1.2038 0.232 0.067 Uiso 1 1 calc R
C10 C 0.4093(3) 0.9662(3) 0.4257(2) 0.0402(10) Uani 1 1 d .
H10A H 0.4033 0.9525 0.4906 0.06 Uiso 1 1 calc R
H10B H 0.4752 0.9586 0.393 0.06 Uiso 1 1 calc R
H10C H 0.3708 0.9207 0.4232 0.06 Uiso 1 1 calc R
C11 C 0.2477(3) 1.1064(3) 0.4444(3) 0.0452(10) Uani 1 1 d .
H11A H 0.2262 1.1744 0.4228 0.068 Uiso 1 1 calc R
H11B H 0.2496 1.0851 0.5085 0.068 Uiso 1 1 calc R
H11C H 0.2043 1.0657 0.442 0.068 Uiso 1 1 calc R
C12 C 0.4449(3) 1.1751(3) 0.3777(3) 0.0470(11) Uani 1 1 d .
H12A H 0.4449 1.1529 0.4424 0.07 Uiso 1 1 calc R
H12B H 0.4211 1.2423 0.357 0.07 Uiso 1 1 calc R
H12C H 0.5091 1.172 0.3386 0.07 Uiso 1 1 calc R
C13 C 0.1816(3) 1.0104(3) 0.1602(3) 0.0400(9) Uani 1 1 d .
H13A H 0.1801 1.0799 0.1476 0.06 Uiso 1 1 calc R
H13B H 0.1628 1.0011 0.1126 0.06 Uiso 1 1 calc R
H13C H 0.2454 0.9843 0.1592 0.06 Uiso 1 1 calc R
C14 C 0.1268(3) 0.9751(3) 0.3653(3) 0.0430(10) Uani 1 1 d .
H14A H 0.0788 0.9481 0.4252 0.065 Uiso 1 1 calc R
H14B H 0.1281 1.0459 0.345 0.065 Uiso 1 1 calc R
H14C H 0.1884 0.9471 0.3717 0.065 Uiso 1 1 calc R
C15 C -0.0200(3) 1.0014(3) 0.2702(3) 0.0461(10) Uani 1 1 d .
H15A H -0.0361 0.9925 0.2211 0.069 Uiso 1 1 calc R
H15B H -0.0184 1.0711 0.256 0.069 Uiso 1 1 calc R
H15C H -0.0673 0.9703 0.3297 0.069 Uiso 1 1 calc R
C16 C -0.0957(3) 0.7794(3) 0.3418(3) 0.0509(11) Uani 1 1 d .
H16A H -0.1082 0.7511 0.4093 0.076 Uiso 1 1 calc R
H16B H -0.1337 0.7468 0.3241 0.076 Uiso 1 1 calc R
H16C H -0.112 0.8489 0.3214 0.076 Uiso 1 1 calc R
C17 C 0.0457(3) 0.8096(4) 0.1579(3) 0.0543(12) Uani 1 1 d .
H17A H -0.0006 0.7789 0.1477 0.081 Uiso 1 1 calc R
H17B H 0.1092 0.7939 0.1257 0.081 Uiso 1 1 calc R
H17C H 0.0357 0.8803 0.1337 0.081 Uiso 1 1 calc R
C18 C 0.0511(3) 0.6287(3) 0.3313(3) 0.0489(11) Uani 1 1 d .
H18A H 0.1148 0.6133 0.2994 0.073 Uiso 1 1 calc R
H18B H 0.0053 0.5979 0.3206 0.073 Uiso 1 1 calc R
H18C H 0.0433 0.6044 0.398 0.073 Uiso 1 1 calc R
C19 C -0.0023(3) 0.7059(4) 0.5451(3) 0.0625(14) Uani 1 1 d .
H19A H -0.0642 0.7112 0.5872 0.094 Uiso 1 1 calc R
H19B H 0.001 0.6467 0.5335 0.094 Uiso 1 1 calc R
H19C H 0.0074 0.7627 0.4863 0.094 Uiso 1 1 calc R
C20 C 0.0643(4) 0.5899(4) 0.7091(3) 0.0638(14) Uani 1 1 d .
H20C H 0.0016 0.5964 0.7493 0.096 Uiso 1 1 calc R
H20B H 0.1114 0.5831 0.7409 0.096 Uiso 1 1 calc R
H20A H 0.0667 0.5323 0.6951 0.096 Uiso 1 1 calc R
C21 C 0.0727(4) 0.8081(4) 0.6319(4) 0.0721(16) Uani 1 1 d .
H21A H 0.0106 0.8052 0.6767 0.108 Uiso 1 1 calc R
H21B H 0.0772 0.8681 0.5765 0.108 Uiso 1 1 calc R
H21C H 0.1214 0.807 0.6599 0.108 Uiso 1 1 calc R
C22 C 0.2993(3) 0.5268(3) 0.6425(3) 0.0568(13) Uani 1 1 d .
H22A H 0.3565 0.5123 0.6623 0.085 Uiso 1 1 calc R
H22B H 0.2993 0.4876 0.6076 0.085 Uiso 1 1 calc R
H22C H 0.244 0.5114 0.6972 0.085 Uiso 1 1 calc R
C23 C 0.3089(4) 0.7279(4) 0.6341(3) 0.0629(14) Uani 1 1 d .
H23A H 0.3165 0.7972 0.5943 0.094 Uiso 1 1 calc R
H23B H 0.3643 0.7033 0.6562 0.094 Uiso 1 1 calc R
H23C H 0.2528 0.7191 0.6874 0.094 Uiso 1 1 calc R
C24 C 0.4046(3) 0.6791(3) 0.4658(3) 0.0462(11) Uani 1 1 d .
H24A H 0.4595 0.6548 0.4888 0.069 Uiso 1 1 calc R
H24B H 0.4116 0.7487 0.427 0.069 Uiso 1 1 calc R
H24C H 0.3997 0.644 0.4289 0.069 Uiso 1 1 calc R
C25 C 0.4035(3) 0.4621(3) 0.4019(3) 0.0538(12) Uani 1 1 d .
H25A H 0.4008 0.3923 0.4402 0.081 Uiso 1 1 calc R
H25B H 0.4184 0.4972 0.4343 0.081 Uiso 1 1 calc R
H25C H 0.4523 0.474 0.3426 0.081 Uiso 1 1 calc R
C26 C 0.1937(3) 0.4832(3) 0.4928(3) 0.0452(10) Uani 1 1 d .
H26A H 0.2079 0.5186 0.5252 0.068 Uiso 1 1 calc R
H26B H 0.191 0.4134 0.5313 0.068 Uiso 1 1 calc R
H26C H 0.1329 0.5057 0.4809 0.068 Uiso 1 1 calc R
C27 C 0.2572(3) 0.4224(3) 0.3344(3) 0.0515(12) Uani 1 1 d .
H27A H 0.1945 0.4394 0.3257 0.077 Uiso 1 1 calc R
H27B H 0.2578 0.355 0.3787 0.077 Uiso 1 1 calc R
H27C H 0.3036 0.4293 0.2747 0.077 Uiso 1 1 calc R
C28 C 0.2568(4) 0.6221(3) 0.1363(3) 0.0523(12) Uani 1 1 d .
H28A H 0.2546 0.551 0.1602 0.078 Uiso 1 1 calc R
H28B H 0.2834 0.6479 0.0686 0.078 Uiso 1 1 calc R
H28C H 0.193 0.6485 0.1526 0.078 Uiso 1 1 calc R
C29 C 0.3394(3) 0.7940(3) 0.1273(2) 0.0382(9) Uani 1 1 d .
H29A H 0.3592 0.8114 0.0601 0.057 Uiso 1 1 calc R
H29B H 0.3852 0.8181 0.144 0.057 Uiso 1 1 calc R
H29C H 0.2776 0.8234 0.1457 0.057 Uiso 1 1 calc R
C30 C 0.4508(3) 0.6043(3) 0.1526(3) 0.0458(11) Uani 1 1 d .
H30A H 0.4746 0.6306 0.0847 0.069 Uiso 1 1 calc R
H30B H 0.4462 0.5335 0.1762 0.069 Uiso 1 1 calc R
H30C H 0.494 0.6206 0.1779 0.069 Uiso 1 1 calc R
C1A C 0.3051(10) 1.5413(10) -0.0939(10) 0.211(6) Uiso 1 1 d D
H1A1 H 0.2996 1.5918 -0.0694 0.316 Uiso 1 1 calc R
H1A2 H 0.3211 1.5713 -0.1618 0.316 Uiso 1 1 calc R
H1A3 H 0.3546 1.4945 -0.0756 0.316 Uiso 1 1 calc R
C2A C 0.2107(13) 1.4883(14) -0.0543(15) 0.340(11) Uiso 1 1 d D
H2A1 H 0.1679 1.5457 -0.0601 0.408 Uiso 1 1 calc R
H2A2 H 0.2079 1.4599 0.0121 0.408 Uiso 1 1 calc R
C3A C 0.142(3) 1.416(4) -0.052(3) 1.51(12) Uiso 1 1 d D
H3A1 H 0.1825 1.3964 -0.1024 1.811 Uiso 1 1 calc R
H3A2 H 0.097 1.4634 -0.0798 1.811 Uiso 1 1 calc R
C4A C 0.0761(12) 1.3229(15) 0.0065(16) 0.377(13) Uiso 1 1 d D
H4A1 H 0.0989 1.2913 0.062 0.452 Uiso 1 1 calc R
H4A2 H 0.1028 1.2825 -0.0303 0.452 Uiso 1 1 calc R
C5A C -0.0314(13) 1.2902(11) 0.0493(12) 0.251(7) Uiso 1 1 d D
H5A1 H -0.0373 1.2428 0.1136 0.302 Uiso 1 1 calc R
H5A2 H -0.039 1.2527 0.0149 0.302 Uiso 1 1 calc R
C6A C -0.1280(15) 1.3636(18) 0.0566(16) 0.405(14) Uiso 1 1 d D
H6A1 H -0.1812 1.3321 0.0577 0.608 Uiso 1 1 calc R
H6A2 H -0.1156 1.4255 0.0028 0.608 Uiso 1 1 calc R
H6A3 H -0.143 1.3756 0.1136 0.608 Uiso 1 1 calc R

loop_
_atom_site_aniso_label
_atom_site_aniso_U_11
_atom_site_aniso_U_22
_atom_site_aniso_U_33
_atom_site_aniso_U_23
_atom_site_aniso_U_13
_atom_site_aniso_U_12
Ce1 0.01838(10) 0.02249(10) 0.01658(9) -0.00874(8) -0.00485(7) -0.00095(7)
Ce2 0.01869(10) 0.02081(10) 0.02180(10) -0.00901(8) -0.00440(7) -0.00091(7)
K 0.0273(4) 0.0493(5) 0.0213(4) -0.0153(4) -0.0081(3) 0.0017(3)
Si1 0.0210(5) 0.0316(5) 0.0295(5) -0.0082(4) -0.0079(4) 0.0032(4)
Si2 0.0239(5) 0.0398(6) 0.0305(5) -0.0171(5) -0.0074(4) -0.0053(4)
Si3 0.0328(6) 0.0227(5) 0.0270(5) -0.0097(4) -0.0073(4) -0.0005(4)
Si4 0.0349(6) 0.0316(5) 0.0241(5) -0.0163(4) -0.0085(4) -0.0006(4)
Si5 0.0228(5) 0.0266(5) 0.0364(5) -0.0135(4) -0.0089(4) 0.0017(4)
Si6 0.0249(5) 0.0351(6) 0.0483(6) -0.0168(5) -0.0139(5) -0.0041(4)
Si7 0.0342(6) 0.0472(7) 0.0275(5) -0.0174(5) 0.0020(4) -0.0038(5)
Si8 0.0361(6) 0.0371(6) 0.0281(5) -0.0021(5) -0.0120(4) -0.0087(5)
Si9 0.0361(6) 0.0190(5) 0.0359(5) -0.0083(4) -0.0027(5) -0.0015(4)
Si10 0.0379(6) 0.0273(5) 0.0276(5) -0.0146(4) -0.0034(4) -0.0046(4)
O1 0.0241(13) 0.0262(12) 0.0248(12) -0.0105(10) -0.0060(10) -0.0024(10)
O2 0.0246(13) 0.0345(13) 0.0192(11) -0.0106(10) -0.0074(9) 0.0013(10)
N1 0.0195(15) 0.0310(16) 0.0220(14) -0.0092(12) -0.0077(11) 0.0006(12)
N2 0.0269(15) 0.0232(14) 0.0224(14) -0.0113(12) -0.0078(12) 0.0001(12)
N3 0.0207(15) 0.0259(15) 0.0316(15) -0.0103(13) -0.0083(12) -0.0009(12)
N4 0.0279(16) 0.0281(16) 0.0252(15) -0.0097(13) -0.0037(12) -0.0046(12)
N5 0.0254(15) 0.0225(14) 0.0266(15) -0.0112(12) -0.0045(12) -0.0012(12)
C1 0.045(2) 0.028(2) 0.039(2) -0.0104(17) -0.0126(18) 0.0000(17)
C2 0.034(2) 0.049(3) 0.043(2) 0.000(2) -0.0194(19) -0.0041(19)
C3 0.036(2) 0.048(3) 0.063(3) -0.020(2) -0.003(2) 0.010(2)
C4 0.035(3) 0.071(3) 0.069(3) -0.038(3) 0.006(2) -0.022(2)
C5 0.059(3) 0.063(3) 0.054(3) -0.033(2) -0.032(2) 0.001(2)
C6 0.051(3) 0.036(2) 0.042(2) -0.0109(19) -0.010(2) -0.0107(19)
C7 0.049(3) 0.029(2) 0.0299(19) -0.0079(16) -0.0127(18) 0.0001(17)
C8 0.052(3) 0.026(2) 0.049(2) -0.0130(18) -0.014(2) -0.0019(18)
C9 0.043(3) 0.038(2) 0.045(2) -0.0125(19) -0.0114(19) 0.0075(19)
C10 0.063(3) 0.039(2) 0.0231(18) -0.0147(17) -0.0167(18) 0.005(2)
C11 0.047(3) 0.063(3) 0.035(2) -0.031(2) -0.0073(19) -0.001(2)
C12 0.060(3) 0.051(3) 0.047(2) -0.029(2) -0.023(2) -0.002(2)
C13 0.036(2) 0.034(2) 0.045(2) -0.0104(18) -0.0114(18) -0.0001(17)
C14 0.048(3) 0.040(2) 0.050(2) -0.025(2) -0.018(2) 0.0020(19)
C15 0.034(2) 0.039(2) 0.070(3) -0.026(2) -0.018(2) 0.0078(18)
C16 0.028(2) 0.046(3) 0.075(3) -0.016(2) -0.017(2) -0.0063(18)
C17 0.055(3) 0.063(3) 0.058(3) -0.026(2) -0.028(2) -0.005(2)
C18 0.032(2) 0.039(2) 0.078(3) -0.025(2) -0.014(2) -0.0069(18)
C19 0.034(3) 0.096(4) 0.052(3) -0.031(3) 0.000(2) -0.005(2)
C20 0.057(3) 0.072(3) 0.037(2) -0.007(2) 0.006(2) -0.016(3)
C21 0.081(4) 0.071(4) 0.068(3) -0.048(3) -0.003(3) 0.009(3)
C22 0.058(3) 0.048(3) 0.048(3) 0.004(2) -0.021(2) -0.007(2)
C23 0.077(4) 0.077(4) 0.043(3) -0.018(2) -0.025(2) -0.025(3)
C24 0.030(2) 0.049(3) 0.045(2) -0.001(2) -0.0144(18) 0.0011(18)
C25 0.053(3) 0.035(2) 0.057(3) -0.006(2) -0.015(2) 0.011(2)
C26 0.053(3) 0.029(2) 0.040(2) -0.0066(18) -0.0015(19) -0.0081(18)
C27 0.062(3) 0.027(2) 0.060(3) -0.023(2) 0.001(2) -0.009(2)
C28 0.069(3) 0.053(3) 0.045(2) -0.028(2) -0.014(2) -0.009(2)
C29 0.058(3) 0.034(2) 0.0229(18) -0.0114(16) -0.0102(18) -0.0044(18)
C30 0.045(3) 0.041(2) 0.045(2) -0.025(2) 0.0074(19) -0.0065(19)

loop_
_atom_type_symbol
_atom_type_description
_atom_type_scat_dispersion_real
_atom_type_scat_dispersion_imag
_atom_type_scat_source
C C 0.0033 0.0016 'International Tables Vol C Tables 4.2.6.8 and 6.1.1.4'
H H 0 0 'International Tables Vol C Tables 4.2.6.8 and 6.1.1.4'
Ce Ce -0.2486 2.6331 'International Tables Vol C Tables 4.2.6.8 and 6.1.1.4'
N N 0.0061 0.0033 'International Tables Vol C Tables 4.2.6.8 and 6.1.1.4'
O O 0.0106 0.006 'International Tables Vol C Tables 4.2.6.8 and 6.1.1.4'
Si Si 0.0817 0.0704 'International Tables Vol C Tables 4.2.6.8 and 6.1.1.4'
K K 0.2009 0.2494 'International Tables Vol C Tables 4.2.6.8 and 6.1.1.4'

loop_
_geom_angle_atom_site_label_1
_geom_angle_atom_site_label_2
_geom_angle_atom_site_label_3
_geom_angle
_geom_angle_site_symmetry_1
_geom_angle_site_symmetry_3
O2 Ce1 O1 100.71(9) . .
O2 Ce1 N2 106.49(10) . .
O1 Ce1 N2 110.86(9) . .
O2 Ce1 N1 93.37(9) . .
O1 Ce1 N1 124.87(9) . .
N2 Ce1 N1 115.49(10) . .
O1 Ce2 N3 103.98(9) . .
O1 Ce2 N4 106.10(9) . .
N3 Ce2 N4 115.17(10) . .
O1 Ce2 N5 109.20(9) . .
N3 Ce2 N5 106.25(10) . .
N4 Ce2 N5 115.46(10) . .
O2 K O2 81.17(7) 2_675 .
N1 Si1 C2 112.88(18) . .
N1 Si1 C1 108.01(16) . .
C2 Si1 C1 110.02(18) . .
N1 Si1 C3 115.51(18) . .
C2 Si1 C3 106.6(2) . .
C1 Si1 C3 103.3(2) . .
N1 Si2 C6 109.60(17) . .
N1 Si2 C5 113.61(18) . .
C6 Si2 C5 107.8(2) . .
N1 Si2 C4 114.26(18) . .
C6 Si2 C4 104.9(2) . .
C5 Si2 C4 106.1(2) . .
N2 Si3 C9 112.40(16) . .
N2 Si3 C8 113.99(17) . .
C9 Si3 C8 107.1(2) . .
N2 Si3 C7 111.96(15) . .
C9 Si3 C7 106.1(2) . .
C8 Si3 C7 104.58(19) . .
N2 Si4 C11 116.08(17) . .
N2 Si4 C12 114.98(17) . .
C11 Si4 C12 106.2(2) . .
N2 Si4 C10 106.95(15) . .
C11 Si4 C10 106.0(2) . .
C12 Si4 C10 105.8(2) . .
N3 Si5 C14 109.29(17) . .
N3 Si5 C15 116.51(17) . .
C14 Si5 C15 106.1(2) . .
N3 Si5 C13 110.54(16) . .
C14 Si5 C13 108.8(2) . .
C15 Si5 C13 105.25(19) . .
N3 Si6 C18 111.01(17) . .
N3 Si6 C16 115.13(18) . .
C18 Si6 C16 104.1(2) . .
N3 Si6 C17 110.87(18) . .
C18 Si6 C17 109.4(2) . .
C16 Si6 C17 105.9(2) . .
N4 Si7 C19 110.30(18) . .
N4 Si7 C21 112.1(2) . .
C19 Si7 C21 108.3(3) . .
N4 Si7 C20 113.4(2) . .
C19 Si7 C20 105.6(2) . .
C21 Si7 C20 106.8(3) . .
N4 Si8 C23 113.6(2) . .
N4 Si8 C24 107.75(16) . .
C23 Si8 C24 107.6(2) . .
N4 Si8 C22 115.97(19) . .
C23 Si8 C22 106.3(2) . .
C24 Si8 C22 105.0(2) . .
N5 Si9 C26 110.73(16) . .
N5 Si9 C25 111.73(18) . .
C26 Si9 C25 109.9(2) . .
N5 Si9 C27 114.06(18) . .
C26 Si9 C27 103.9(2) . .
C25 Si9 C27 106.1(2) . .
N5 Si10 C30 113.36(18) . .
N5 Si10 C29 109.42(15) . .
C30 Si10 C29 108.47(19) . .
N5 Si10 C28 115.57(18) . .
C30 Si10 C28 105.3(2) . .
C29 Si10 C28 104.1(2) . .
Ce2 O1 Ce1 176.83(12) . .
Ce1 O2 K 148.12(12) . 2_675
Ce1 O2 K 112.44(10) . .
K O2 K 98.83(7) 2_675 .
Si1 N1 Si2 122.64(16) . .
Si1 N1 Ce1 114.91(14) . .
Si2 N1 Ce1 121.24(14) . .
Si4 N2 Si3 123.95(16) . .
Si4 N2 Ce1 108.26(13) . .
Si3 N2 Ce1 127.72(14) . .
Si5 N3 Si6 119.25(16) . .
Si5 N3 Ce2 114.88(14) . .
Si6 N3 Ce2 125.76(15) . .
Si8 N4 Si7 118.74(17) . .
Si8 N4 Ce2 116.48(14) . .
Si7 N4 Ce2 124.75(16) . .
Si10 N5 Si9 118.15(16) . .
Si10 N5 Ce2 120.13(14) . .
Si9 N5 Ce2 121.68(14) . .
C1A C2A C3A 152(2) . .
C2A C3A C4A 149(4) . .
C3A C4A C5A 143(2) . .
C4A C5A C6A 126.9(12) . .

loop_
_geom_bond_atom_site_label_1
_geom_bond_atom_site_label_2
_geom_bond_distance
_geom_bond_site_symmetry_2
Ce1 O2 1.862(2) .
Ce1 O1 2.271(2) .
Ce1 N2 2.327(3) .
Ce1 N1 2.414(3) .
Ce2 O1 1.999(2) .
Ce2 N3 2.296(3) .
Ce2 N4 2.300(3) .
Ce2 N5 2.303(3) .
K O2 2.591(2) 2_675
K O2 2.659(2) .
Si1 N1 1.714(3) .
Si1 C2 1.864(4) .
Si1 C1 1.881(4) .
Si1 C3 1.883(4) .
Si2 N1 1.723(3) .
Si2 C6 1.868(4) .
Si2 C5 1.870(4) .
Si2 C4 1.882(4) .
Si3 N2 1.727(3) .
Si3 C9 1.871(4) .
Si3 C8 1.879(4) .
Si3 C7 1.879(4) .
Si4 N2 1.725(3) .
Si4 C11 1.867(4) .
Si4 C12 1.869(4) .
Si4 C10 1.894(4) .
Si5 N3 1.732(3) .
Si5 C14 1.872(4) .
Si5 C15 1.873(4) .
Si5 C13 1.874(4) .
Si6 N3 1.733(3) .
Si6 C18 1.867(4) .
Si6 C16 1.869(4) .
Si6 C17 1.875(5) .
Si7 N4 1.740(3) .
Si7 C19 1.840(5) .
Si7 C21 1.872(5) .
Si7 C20 1.873(5) .
Si8 N4 1.733(3) .
Si8 C23 1.869(5) .
Si8 C24 1.874(4) .
Si8 C22 1.882(4) .
Si9 N5 1.738(3) .
Si9 C26 1.867(4) .
Si9 C25 1.868(5) .
Si9 C27 1.876(4) .
Si10 N5 1.728(3) .
Si10 C30 1.867(4) .
Si10 C29 1.880(4) .
Si10 C28 1.881(4) .
O2 K 2.591(2) 2_675
C1A C2A 1.54(3) .
C2A C3A 1.59(6) .
C3A C4A 1.60(6) .
C4A C5A 1.60(3) .
C5A C6A 1.70(3) .
